data_4062219
loop_
_publ_author_name
'Voth, Peter'
'Spaniol, Thomas P.'
'Okuda, Jun'

_publ_section_title
;
Yttrium Alkyl and Hydrido Complexes Containing a Tridentate Linked
Amido-Cyclopentadienyl Ligand
;
_journal_name_full Organometallics
_journal_year 2003
_chemical_formula_sum 'C32 H62 N4 Si2 Y2'
_chemical_formula_weight 736.86
_space_group_IT_number 14
_symmetry_cell_setting monoclinic
_symmetry_space_group_name_Hall '-P 2ybc'
_symmetry_space_group_name_H-M 'P 1 21/c 1'
_cell_angle_alpha 90.00
_cell_angle_beta 96.942(2)
_cell_angle_gamma 90.00
_cell_formula_units_Z 4
_cell_length_a 10.8129(2)
_cell_length_b 17.3648(5)
_cell_length_c 21.0539(5)
_cell_measurement_temperature 193(2)
_cell_volume 3924.18(16)
_diffrn_ambient_temperature 193(2)
_exptl_crystal_density_diffrn 1.247
_cod_original_sg_symbol_H-M 'P 21/c'
_cod_database_code 4062219

loop_
_symmetry_equiv_pos_as_xyz
'x, y, z'
'-x, y+1/2, -z+1/2'
'-x, -y, -z'
'x, -y-1/2, z-1/2'

loop_
_atom_site_label
_atom_site_type_symbol
_atom_site_fract_x
_atom_site_fract_y
_atom_site_fract_z
_atom_site_U_iso_or_equiv
_atom_site_adp_type
_atom_site_occupancy
_atom_site_symmetry_multiplicity
_atom_site_calc_flag
_atom_site_refinement_flags
_atom_site_disorder_assembly
_atom_site_disorder_group
Y1 Y 0.28019(3) 0.070523(17) 0.165122(13) 0.02960(9) Uani 1 1 d . A .
Y2 Y 0.17030(3) 0.080503(17) 0.319617(13) 0.02982(10) Uani 1 1 d . . .
Si1 Si 0.42353(10) 0.20987(6) 0.08214(5) 0.0482(3) Uani 1 1 d . . .
Si2 Si -0.10067(9) 0.15798(7) 0.36420(5) 0.0459(3) Uani 1 1 d . A .
N1 N 0.4384(3) 0.13847(18) 0.13847(13) 0.0447(7) Uani 1 1 d . A .
N2 N 0.4730(3) -0.0156(2) 0.18337(15) 0.0528(8) Uani 1 1 d . . .
N3 N -0.0305(3) 0.08245(17) 0.33086(15) 0.0459(7) Uani 1 1 d . A .
N4 N 0.1080(3) -0.05766(17) 0.34083(16) 0.0531(9) Uani 1 1 d . A .
C1 C 0.1907(3) 0.1296(2) 0.05462(14) 0.0400(8) Uani 1 1 d . . .
C2 C 0.0953(3) 0.1397(2) 0.09403(16) 0.0454(9) Uani 1 1 d . A .
C3 C 0.0485(3) 0.0667(2) 0.10717(16) 0.0440(9) Uani 1 1 d . . .
C4 C 0.1153(3) 0.0108(2) 0.07645(16) 0.0423(8) Uani 1 1 d . A .
C5 C 0.2043(3) 0.0506(2) 0.04438(15) 0.0386(8) Uani 1 1 d . A .
C6 C 0.2712(4) 0.1927(2) 0.03107(19) 0.0620(11) Uani 1 1 d . A .
H6A H 0.2240 0.2404 0.0283 0.074 Uiso 1 1 calc R . .
H6B H 0.2883 0.1798 -0.0118 0.074 Uiso 1 1 calc R . .
C7 C 0.0435(5) 0.2159(3) 0.1133(2) 0.0757(14) Uani 1 1 d . . .
H7A H -0.0235 0.2314 0.0817 0.114 Uiso 1 1 calc R A .
H7B H 0.1080 0.2542 0.1162 0.114 Uiso 1 1 calc R . .
H7C H 0.0131 0.2106 0.1540 0.114 Uiso 1 1 calc R . .
C8 C -0.0625(4) 0.0532(3) 0.1430(2) 0.0795(15) Uani 1 1 d . A .
H8A H -0.1366 0.0718 0.1180 0.119 Uiso 1 1 calc R . .
H8B H -0.0506 0.0802 0.1831 0.119 Uiso 1 1 calc R . .
H8C H -0.0708 -0.0009 0.1508 0.119 Uiso 1 1 calc R . .
C9 C 0.0908(5) -0.0738(2) 0.0735(2) 0.0668(12) Uani 1 1 d . . .
H9A H 0.0636 -0.0905 0.1130 0.100 Uiso 1 1 calc R A .
H9B H 0.1658 -0.1005 0.0668 0.100 Uiso 1 1 calc R . .
H9C H 0.0272 -0.0847 0.0388 0.100 Uiso 1 1 calc R . .
C10 C 0.2882(4) 0.0161(3) -0.00015(19) 0.0707(13) Uani 1 1 d . . .
H10A H 0.2533 0.0250 -0.0437 0.106 Uiso 1 1 calc R A .
H10B H 0.2956 -0.0383 0.0075 0.106 Uiso 1 1 calc R . .
H10C H 0.3690 0.0395 0.0074 0.106 Uiso 1 1 calc R . .
C11 C 0.5526(5) 0.2110(3) 0.0305(2) 0.0861(16) Uani 1 1 d . A .
H11A H 0.6279 0.2285 0.0551 0.129 Uiso 1 1 calc R . .
H11B H 0.5313 0.2451 -0.0050 0.129 Uiso 1 1 calc R . .
H11C H 0.5649 0.1600 0.0149 0.129 Uiso 1 1 calc R . .
C12 C 0.4227(5) 0.3079(3) 0.1191(2) 0.0794(14) Uani 1 1 d . A .
H12A H 0.3531 0.3121 0.1433 0.119 Uiso 1 1 calc R . .
H12B H 0.4157 0.3462 0.0860 0.119 Uiso 1 1 calc R . .
H12C H 0.4987 0.3155 0.1470 0.119 Uiso 1 1 calc R . .
C13 C 0.5619(4) 0.1145(3) 0.1670(2) 0.0791(15) Uani 1 1 d . . .
H13A H 0.6016 0.1564 0.1923 0.095 Uiso 1 1 calc R A .
H13B H 0.6129 0.1024 0.1335 0.095 Uiso 1 1 calc R . .
C14 C 0.5530(6) 0.0437(5) 0.2098(4) 0.131(3) Uani 1 1 d . A .
H14A H 0.6359 0.0224 0.2202 0.157 Uiso 1 1 calc R . .
H14B H 0.5246 0.0604 0.2496 0.157 Uiso 1 1 calc R . .
C15 C 0.5178(8) -0.0392(6) 0.1252(3) 0.212(6) Uani 1 1 d . A .
H15A H 0.4685 -0.0815 0.1069 0.319 Uiso 1 1 calc R . .
H15B H 0.6032 -0.0550 0.1340 0.319 Uiso 1 1 calc R . .
H15C H 0.5117 0.0031 0.0956 0.319 Uiso 1 1 calc R . .
C16 C 0.4830(7) -0.0733(5) 0.2307(4) 0.176(5) Uani 1 1 d . A .
H16A H 0.4228 -0.1130 0.2187 0.263 Uiso 1 1 calc R . .
H16B H 0.4678 -0.0513 0.2708 0.263 Uiso 1 1 calc R . .
H16C H 0.5652 -0.0950 0.2347 0.263 Uiso 1 1 calc R . .
C17 C 0.1560(3) 0.19015(18) 0.40397(15) 0.0342(7) Uani 1 1 d . A .
C18 C 0.2304(3) 0.22150(18) 0.35951(15) 0.0344(7) Uani 1 1 d . A .
C19 C 0.3436(3) 0.18041(18) 0.36526(15) 0.0331(7) Uani 1 1 d . A .
C20 C 0.3386(3) 0.12312(18) 0.41294(15) 0.0346(7) Uani 1 1 d . A .
C21 C 0.2226(3) 0.12951(19) 0.43678(14) 0.0331(7) Uani 1 1 d . A .
C22 C 0.0254(3) 0.2146(2) 0.4130(2) 0.0549(10) Uani 1 1 d . . .
H22A H 0.0154 0.2686 0.4019 0.066 Uiso 1 1 calc R A .
H22B H 0.0148 0.2094 0.4579 0.066 Uiso 1 1 calc R . .
C23 C 0.1981(4) 0.2897(2) 0.31679(19) 0.0567(10) Uani 1 1 d . . .
H23A H 0.2069 0.3361 0.3417 0.085 Uiso 1 1 calc R A .
H23B H 0.1136 0.2851 0.2971 0.085 Uiso 1 1 calc R . .
H23C H 0.2530 0.2915 0.2843 0.085 Uiso 1 1 calc R . .
C24 C 0.4538(3) 0.1986(2) 0.33045(19) 0.0546(10) Uani 1 1 d . . .
H24A H 0.4258 0.2078 0.2861 0.082 Uiso 1 1 calc R A .
H24B H 0.5107 0.1560 0.3343 0.082 Uiso 1 1 calc R . .
H24C H 0.4952 0.2437 0.3488 0.082 Uiso 1 1 calc R . .
C25 C 0.1819(4) 0.0864(2) 0.49277(17) 0.0520(10) Uani 1 1 d . . .
H25A H 0.1872 0.1198 0.5293 0.078 Uiso 1 1 calc R A .
H25B H 0.2351 0.0427 0.5023 0.078 Uiso 1 1 calc R . .
H25C H 0.0974 0.0694 0.4823 0.078 Uiso 1 1 calc R . .
C26 C 0.4418(4) 0.0681(2) 0.4365(2) 0.0563(10) Uani 1 1 d . . .
H26A H 0.5036 0.0946 0.4651 0.085 Uiso 1 1 calc R A .
H26B H 0.4794 0.0484 0.4008 0.085 Uiso 1 1 calc R . .
H26C H 0.4083 0.0262 0.4588 0.085 Uiso 1 1 calc R . .
C27 C -0.2167(4) 0.1255(3) 0.4176(2) 0.0815(15) Uani 1 1 d . . .
H27A H -0.2833 0.0985 0.3927 0.122 Uiso 1 1 calc R A .
H27B H -0.2496 0.1695 0.4375 0.122 Uiso 1 1 calc R . .
H27C H -0.1768 0.0919 0.4500 0.122 Uiso 1 1 calc R . .
C28 C -0.1870(5) 0.2237(3) 0.3040(2) 0.0839(15) Uani 1 1 d . . .
H28A H -0.1298 0.2458 0.2776 0.126 Uiso 1 1 calc R A .
H28B H -0.2258 0.2640 0.3257 0.126 Uiso 1 1 calc R . .
H28C H -0.2497 0.1950 0.2777 0.126 Uiso 1 1 calc R . .
C29 C -0.0959(5) 0.0085(3) 0.3190(3) 0.0822(17) Uani 1 1 d . . .
H29A H -0.156(4) -0.013(3) 0.345(2) 0.080(14) Uiso 1 1 d . . .
H29B H -0.142(5) 0.017(3) 0.276(2) 0.090(17) Uiso 1 1 d . . .
C30A C -0.0014(8) -0.0561(4) 0.2962(4) 0.086(3) Uani 0.67 1 d P A 1
H30A H -0.0411 -0.1063 0.2941 0.103 Uiso 0.67 1 calc PR A 1
H30B H 0.0198 -0.0435 0.2539 0.103 Uiso 0.67 1 calc PR A 1
C31A C 0.0780(11) -0.0712(4) 0.4081(4) 0.100(4) Uani 0.67 1 d P A 1
H31A H 0.0353 -0.0271 0.4223 0.150 Uiso 0.67 1 calc PR A 1
H31B H 0.1538 -0.0792 0.4361 0.150 Uiso 0.67 1 calc PR A 1
H31C H 0.0258 -0.1158 0.4088 0.150 Uiso 0.67 1 calc PR A 1
C32A C 0.1923(9) -0.1220(4) 0.3253(4) 0.092(3) Uani 0.67 1 d P A 1
H32A H 0.1548 -0.1705 0.3333 0.137 Uiso 0.67 1 calc PR A 1
H32B H 0.2710 -0.1175 0.3516 0.137 Uiso 0.67 1 calc PR A 1
H32C H 0.2052 -0.1189 0.2810 0.137 Uiso 0.67 1 calc PR A 1
C30B C -0.0238(10) -0.0504(6) 0.3641(6) 0.042(3) Uani 0.33 1 d P A 2
H30C H -0.0661 -0.0998 0.3615 0.050 Uiso 0.33 1 calc PR A 2
H30D H -0.0165 -0.0325 0.4080 0.050 Uiso 0.33 1 calc PR A 2
C31B C 0.0835(11) -0.1025(7) 0.2770(5) 0.047(3) Uani 0.33 1 d P A 2
H31D H 0.0513 -0.1527 0.2848 0.070 Uiso 0.33 1 calc PR A 2
H31E H 0.1601 -0.1077 0.2585 0.070 Uiso 0.33 1 calc PR A 2
H31F H 0.0241 -0.0749 0.2479 0.070 Uiso 0.33 1 calc PR A 2
C32B C 0.1952(11) -0.0981(6) 0.3828(6) 0.048(3) Uani 0.33 1 d P A 2
H32D H 0.1652 -0.1494 0.3886 0.072 Uiso 0.33 1 calc PR A 2
H32E H 0.2071 -0.0721 0.4233 0.072 Uiso 0.33 1 calc PR A 2
H32F H 0.2730 -0.1006 0.3652 0.072 Uiso 0.33 1 calc PR A 2
H1 H 0.266(3) 0.0074(18) 0.2588(13) 0.034(8) Uiso 1 1 d . . .
H2 H 0.189(3) 0.140(2) 0.2329(16) 0.051(10) Uiso 1 1 d . . .

loop_
_atom_site_aniso_label
_atom_site_aniso_U_11
_atom_site_aniso_U_22
_atom_site_aniso_U_33
_atom_site_aniso_U_23
_atom_site_aniso_U_13
_atom_site_aniso_U_12
Y1 0.03227(17) 0.03530(19) 0.02132(15) 0.00283(12) 0.00366(11) 0.00611(12)
Y2 0.03498(17) 0.03140(18) 0.02415(15) -0.00296(12) 0.00798(12) -0.00722(12)
Si1 0.0584(7) 0.0467(6) 0.0398(5) 0.0054(5) 0.0071(5) -0.0091(5)
Si2 0.0274(5) 0.0627(7) 0.0474(6) 0.0088(5) 0.0047(4) -0.0003(4)
N1 0.0385(16) 0.058(2) 0.0363(16) 0.0078(14) 0.0011(12) -0.0046(14)
N2 0.050(2) 0.067(2) 0.0432(18) 0.0122(17) 0.0127(15) 0.0228(17)
N3 0.0367(16) 0.0513(19) 0.0492(18) -0.0075(14) 0.0035(13) -0.0159(13)
N4 0.081(3) 0.0359(18) 0.0473(19) -0.0082(15) 0.0300(19) -0.0166(16)
C1 0.053(2) 0.043(2) 0.0217(15) 0.0066(14) -0.0085(14) 0.0015(16)
C2 0.050(2) 0.046(2) 0.0351(18) -0.0061(16) -0.0146(16) 0.0153(17)
C3 0.0339(18) 0.062(3) 0.0339(18) 0.0008(17) -0.0042(14) 0.0027(16)
C4 0.049(2) 0.038(2) 0.0361(18) -0.0005(15) -0.0094(15) -0.0004(16)
C5 0.050(2) 0.042(2) 0.0233(15) -0.0037(14) -0.0003(14) 0.0045(15)
C6 0.086(3) 0.054(3) 0.042(2) 0.0190(19) -0.011(2) -0.012(2)
C7 0.087(3) 0.067(3) 0.067(3) -0.013(2) -0.017(2) 0.042(3)
C8 0.040(2) 0.145(5) 0.052(3) -0.002(3) -0.0009(19) -0.005(3)
C9 0.080(3) 0.047(3) 0.068(3) 0.001(2) -0.014(2) -0.015(2)
C10 0.078(3) 0.091(4) 0.043(2) -0.025(2) 0.008(2) 0.013(3)
C11 0.103(4) 0.090(4) 0.072(3) 0.014(3) 0.039(3) -0.013(3)
C12 0.089(4) 0.058(3) 0.087(4) -0.009(3) -0.006(3) -0.006(2)
C13 0.044(2) 0.113(4) 0.076(3) 0.034(3) -0.007(2) -0.015(3)
C14 0.072(4) 0.173(7) 0.139(6) 0.047(6) -0.025(4) 0.033(4)
C15 0.201(9) 0.351(13) 0.102(5) 0.081(7) 0.088(6) 0.225(9)
C16 0.143(6) 0.247(9) 0.155(6) 0.151(7) 0.091(5) 0.145(6)
C17 0.0346(17) 0.0328(18) 0.0346(17) -0.0142(14) 0.0017(13) -0.0043(13)
C18 0.0375(18) 0.0276(18) 0.0351(17) -0.0030(14) -0.0072(13) -0.0051(13)
C19 0.0314(16) 0.0338(18) 0.0337(17) 0.0003(14) 0.0024(13) -0.0068(13)
C20 0.0314(17) 0.0341(19) 0.0364(17) -0.0004(14) -0.0031(13) -0.0012(13)
C21 0.0345(17) 0.0388(19) 0.0260(15) -0.0039(14) 0.0033(13) -0.0072(14)
C22 0.040(2) 0.064(3) 0.061(2) -0.022(2) 0.0070(18) 0.0080(18)
C23 0.062(3) 0.036(2) 0.068(3) 0.0079(19) -0.010(2) -0.0024(17)
C24 0.042(2) 0.066(3) 0.056(2) 0.008(2) 0.0097(18) -0.0172(18)
C25 0.064(3) 0.061(3) 0.0317(18) -0.0019(17) 0.0113(17) -0.0151(19)
C26 0.041(2) 0.059(3) 0.066(3) 0.018(2) -0.0052(18) 0.0080(18)
C27 0.049(3) 0.111(4) 0.089(4) 0.024(3) 0.029(2) 0.008(3)
C28 0.076(3) 0.087(4) 0.083(3) 0.027(3) -0.013(3) 0.001(3)
C29 0.049(3) 0.085(4) 0.112(5) -0.022(4) 0.005(3) -0.032(3)
C30A 0.112(7) 0.082(6) 0.066(5) -0.018(4) 0.018(5) -0.066(5)
C31A 0.182(10) 0.061(5) 0.071(5) -0.014(4) 0.075(7) -0.052(5)
C32A 0.144(8) 0.032(4) 0.111(7) -0.004(4) 0.065(6) -0.009(4)
C30B 0.047(6) 0.032(6) 0.051(7) -0.004(5) 0.023(5) -0.023(5)
C31B 0.054(7) 0.042(7) 0.050(7) -0.029(5) 0.024(6) -0.016(5)
C32B 0.052(7) 0.029(6) 0.063(8) 0.007(6) 0.005(6) -0.001(5)

loop_
_geom_bond_atom_site_label_1
_geom_bond_atom_site_label_2
_geom_bond_distance
_geom_bond_site_symmetry_2
_geom_bond_publ_flag
Y1 N1 2.206(3) . ?
Y1 N2 2.557(3) . ?
Y1 C5 2.598(3) . ?
Y1 C1 2.619(3) . ?
Y1 C4 2.633(3) . ?
Y1 C2 2.638(3) . ?
Y1 C3 2.652(3) . ?
Y1 C14 3.022(6) . ?
Y1 Si1 3.4589(10) . ?
Y1 Y2 3.5995(4) . ?
Y1 H1 2.28(3) . ?
Y1 H2 2.19(3) . ?
Y2 N3 2.213(3) . ?
Y2 N4 2.546(3) . ?
Y2 C21 2.606(3) . ?
Y2 C20 2.618(3) . ?
Y2 C17 2.621(3) . ?
Y2 C18 2.644(3) . ?
Y2 C19 2.648(3) . ?
Y2 C30A 3.016(6) . ?
Y2 Si2 3.4555(10) . ?
Y2 H1 2.16(3) . ?
Y2 H2 2.13(3) . ?
Si1 N1 1.710(3) . ?
Si1 C11 1.871(4) . ?
Si1 C12 1.872(5) . ?
Si1 C6 1.879(4) . ?
Si2 N3 1.708(3) . ?
Si2 C28 1.870(4) . ?
Si2 C27 1.870(4) . ?
Si2 C22 1.882(4) . ?
N1 C13 1.458(5) . ?
N2 C16 1.407(6) . ?
N2 C14 1.415(8) . ?
N2 C15 1.431(6) . ?
N3 C29 1.472(6) . ?
N4 C32B 1.401(12) . ?
N4 C30A 1.419(9) . ?
N4 C32A 1.503(8) . ?
N4 C31A 1.509(7) . ?
N4 C31B 1.549(10) . ?
N4 C30B 1.567(10) . ?
C1 C5 1.399(5) . ?
C1 C2 1.411(5) . ?
C1 C6 1.519(5) . ?
C2 C3 1.405(5) . ?
C2 C7 1.510(5) . ?
C3 C4 1.413(5) . ?
C3 C8 1.511(5) . ?
C4 C5 1.420(5) . ?
C4 C9 1.493(5) . ?
C5 C10 1.506(5) . ?
C6 H6A 0.9700 . ?
C6 H6B 0.9700 . ?
C7 H7A 0.9600 . ?
C7 H7B 0.9600 . ?
C7 H7C 0.9600 . ?
C8 H8A 0.9600 . ?
C8 H8B 0.9600 . ?
C8 H8C 0.9600 . ?
C9 H9A 0.9600 . ?
C9 H9B 0.9600 . ?
C9 H9C 0.9600 . ?
C10 H10A 0.9600 . ?
C10 H10B 0.9600 . ?
C10 H10C 0.9600 . ?
C11 H11A 0.9600 . ?
C11 H11B 0.9600 . ?
C11 H11C 0.9600 . ?
C12 H12A 0.9600 . ?
C12 H12B 0.9600 . ?
C12 H12C 0.9600 . ?
C13 C14 1.536(8) . ?
C13 H13A 0.9700 . ?
C13 H13B 0.9700 . ?
C14 H14A 0.9700 . ?
C14 H14B 0.9700 . ?
C15 H15A 0.9600 . ?
C15 H15B 0.9600 . ?
C15 H15C 0.9600 . ?
C16 H16A 0.9600 . ?
C16 H16B 0.9600 . ?
C16 H16C 0.9600 . ?
C17 C21 1.409(5) . ?
C17 C18 1.415(4) . ?
C17 C22 1.508(5) . ?
C18 C19 1.409(4) . ?
C18 C23 1.503(5) . ?
C19 C20 1.419(4) . ?
C19 C24 1.506(4) . ?
C20 C21 1.411(4) . ?
C20 C26 1.507(5) . ?
C21 C25 1.506(4) . ?
C22 H22A 0.9700 . ?
C22 H22B 0.9700 . ?
C23 H23A 0.9600 . ?
C23 H23B 0.9600 . ?
C23 H23C 0.9600 . ?
C24 H24A 0.9600 . ?
C24 H24B 0.9600 . ?
C24 H24C 0.9600 . ?
C25 H25A 0.9600 . ?
C25 H25B 0.9600 . ?
C25 H25C 0.9600 . ?
C26 H26A 0.9600 . ?
C26 H26B 0.9600 . ?
C26 H26C 0.9600 . ?
C27 H27A 0.9600 . ?
C27 H27B 0.9600 . ?
C27 H27C 0.9600 . ?
C28 H28A 0.9600 . ?
C28 H28B 0.9600 . ?
C28 H28C 0.9600 . ?
C29 C30B 1.541(14) . ?
C29 C30A 1.630(10) . ?
C29 H29A 0.97(4) . ?
C29 H29B 0.99(5) . ?
C30A H30A 0.9700 . ?
C30A H30B 0.9700 . ?
C31A H31A 0.9600 . ?
C31A H31B 0.9600 . ?
C31A H31C 0.9600 . ?
C32A H32A 0.9600 . ?
C32A H32B 0.9600 . ?
C32A H32C 0.9600 . ?
C30B H29A 1.58(5) . ?
C30B H30C 0.9700 . ?
C30B H30D 0.9700 . ?
C31B H31D 0.9600 . ?
C31B H31E 0.9600 . ?
C31B H31F 0.9600 . ?
C32B H32D 0.9600 . ?
C32B H32E 0.9600 . ?
C32B H32F 0.9600 . ?
